data_4077312
loop_
_publ_author_name
'Braunstein, Pierre'
'Naud, Fr\'ed\'eric'
'Dedieu, Alain'
'Rohmer, Marie-Madeleine'
'DeCian, Andr\'e'
'Rettig, Steven J.'

_publ_section_title
;
 Palladium Complexes with a New Hemilabile Bis(oxazoline)phenylphosphonite
 Ligand. Characterization of an Unprecedented Chloro
 Palladium(II)&#x2212;(\h1-Allyl) Complex&#x2016;
;
_journal_issue 14
_journal_name_full Organometallics
_journal_page_first 2966
_journal_paper_doi 10.1021/om010165w
_journal_volume 20
_journal_year 2001
_chemical_formula_moiety 'C25 H38 Cl N2 O4 P Pd'
_chemical_formula_sum 'C25 H38 Cl N2 O4 P Pd'
_chemical_formula_weight 603.42
_chemical_name_systematic ' ?'
_space_group_IT_number 14
_symmetry_cell_setting monoclinic
_symmetry_space_group_name_Hall '-P 2ybc'
_symmetry_space_group_name_H-M 'P 1 21/c 1'
_cell_angle_alpha 90
_cell_angle_beta 100.359(2)
_cell_angle_gamma 90
_cell_formula_units_Z 4
_cell_length_a 15.6689(5)
_cell_length_b 10.0997(4)
_cell_length_c 17.5458(3)
_cell_measurement_reflns_used 14307
_cell_measurement_temperature 173
_cell_measurement_theta_max 30.5
_cell_measurement_theta_min 1.4
_cell_volume 2731.39(15)
_computing_publication_material CIFGEN_IN_OpenMoleN_(_1997)
_computing_structure_refinement LSFM_OpenMoleN_(_1997)
_computing_structure_solution Direct_methods_(SIR,_Burla_et_al.,_1989)
_diffrn_ambient_temperature 173
_diffrn_measurement_details
;
 66 frames, 90 sec/frame, delta phi = 2.7 deg. Each frame measured 2 times.
Detector to crystal distance 29 mm.
;
_diffrn_measurement_device_type KappaCCD
_diffrn_measurement_method '\p scans'
_diffrn_radiation_monochromator graphite
_diffrn_radiation_type Mo-K\a
_diffrn_radiation_wavelength 0.71073
_diffrn_reflns_av_R_equivalents 0.040
_diffrn_reflns_av_sigmaI/netI 0.333
_diffrn_reflns_limit_h_max 22
_diffrn_reflns_limit_h_min 0
_diffrn_reflns_limit_k_max 14
_diffrn_reflns_limit_k_min 0
_diffrn_reflns_limit_l_max 18
_diffrn_reflns_limit_l_min -21
_diffrn_reflns_number 14307
_diffrn_reflns_theta_max 30.51
_diffrn_reflns_theta_min 2.5
_diffrn_source xray_tube
_diffrn_standards_decay_% 0
_exptl_absorpt_coefficient_mu 0.868
_exptl_absorpt_correction_type none
_exptl_crystal_colour yellow
_exptl_crystal_density_diffrn 1.47
_exptl_crystal_density_method none
_exptl_crystal_description prism
_exptl_crystal_F_000 1248
_exptl_crystal_size_max 0.25
_exptl_crystal_size_mid 0.20
_exptl_crystal_size_min 0.20
_refine_diff_density_max 0.660
_refine_diff_density_min -0.138
_refine_ls_extinction_method none
_refine_ls_goodness_of_fit_all 1.167
_refine_ls_goodness_of_fit_ref 1.160
_refine_ls_hydrogen_treatment noref
_refine_ls_matrix_type full
_refine_ls_number_constraints 0
_refine_ls_number_parameters 307
_refine_ls_number_reflns 6187
_refine_ls_number_restraints 0
_refine_ls_R_factor_all 0.043
_refine_ls_R_factor_gt 0.037
_refine_ls_shift/esd_mean 0.000
_refine_ls_shift/su_max 0.002
_refine_ls_structure_factor_coef F
_refine_ls_weighting_details 'w = 4Fo^2^/(\s^2^(Fo^2^) + 0.0064 Fo^4^)'
_refine_ls_weighting_scheme calc
_refine_ls_wR_factor_all 0.059
_refine_ls_wR_factor_ref 0.057
_reflns_number_gt 6187
_reflns_number_total 7445
_reflns_threshold_expression >3.0\s(I)
_cod_data_source_file om010165w.cif
_cod_data_source_block st317
_cod_depositor_comments
;
The following automatic conversions were performed:

'_refine_ls_weighting_scheme' value '4Fo^2^/(\s^2^(Fo^2^) + 0.0064
Fo^4^)' was changed to 'calc'. New tag '_refine_ls_weighting_details'
was created. The value of the new tag was set to 'w =
4Fo^2^/(\s^2^(Fo^2^) + 0.0064 Fo^4^)'.

Automatic conversion script
Id: cif_fix_values 3143 2015-03-26 13:38:13Z robertas 
;
_cod_original_cell_volume 2731.4(3)
_cod_database_code 4077312

loop_
_symmetry_equiv_pos_as_xyz
x,y,z
-x,1/2+y,1/2-z
-x,-y,-z
+x,1/2-y,1/2+z

loop_
_atom_site_label
_atom_site_fract_x
_atom_site_fract_y
_atom_site_fract_z
_atom_site_U_iso_or_equiv
_atom_site_adp_type
_atom_site_calc_flag
_atom_site_calc_attached_atom
_atom_site_type_symbol
PD 0.19156(1) 0.06188(1) 0.79700(1) 0.02255(7) Uani ? ? Pd
CL 0.12353(4) -0.03323(6) 0.67628(3) 0.0348(2) Uani ? ? Cl
N1 0.1231(1) 0.2508(2) 0.78024(8) 0.0261(7) Uani ? ? N
C1 0.1013(1) 0.3285(2) 0.7059(1) 0.0286(8) Uani ? ? C
C2 0.0153(1) 0.2787(3) 0.6617(1) 0.040(1) Uani ? ? C
C3 0.1732(1) 0.3174(2) 0.6591(1) 0.0346(9) Uani ? ? C
C4 0.0932(2) 0.4700(3) 0.7363(1) 0.042(1) Uani ? ? C
O1 0.0952(1) 0.4561(1) 0.81832(8) 0.0322(7) Uani ? ? O
C5 0.1146(1) 0.3297(2) 0.8354(1) 0.0263(8) Uani ? ? C
C6 0.1216(1) 0.2919(2) 0.92001(9) 0.0270(8) Uani ? ? C
C7 0.1130(2) 0.4113(2) 0.9704(1) 0.038(1) Uani ? ? C
C8 0.0533(1) 0.1892(2) 0.9270(1) 0.037(1) Uani ? ? C
O2 0.20921(8) 0.2412(1) 0.94894(7) 0.0266(6) Uani ? ? O
P 0.25424(3) 0.11627(5) 0.91383(2) 0.0221(2) Uani ? ? P
C9 0.2584(1) -0.0050(2) 0.9902(1) 0.0258(7) Uani ? ? C
C10 0.1897(1) -0.0934(2) 0.9854(1) 0.0313(9) Uani ? ? C
C11 0.1870(1) -0.1851(2) 1.0444(1) 0.040(1) Uani ? ? C
C12 0.2529(2) -0.1873(3) 1.1082(1) 0.046(1) Uani ? ? C
C13 0.3213(2) -0.1001(3) 1.1127(1) 0.045(1) Uani ? ? C
C14 0.3248(1) -0.0095(2) 1.0542(1) 0.036(1) Uani ? ? C
O3 0.35459(8) 0.1590(1) 0.93069(7) 0.0255(5) Uani ? ? O
C15 0.3973(1) 0.2507(2) 0.8853(1) 0.0290(8) Uani ? ? C
C16 0.3462(1) 0.3773(2) 0.8681(1) 0.0350(9) Uani ? ? C
C17 0.4850(1) 0.2749(3) 0.9364(1) 0.039(1) Uani ? ? C
C18 0.4121(1) 0.1844(2) 0.8113(1) 0.0257(7) Uani ? ? C
N2 0.3966(1) 0.2355(2) 0.74449(8) 0.0305(7) Uani ? ? N
C19 0.4305(1) 0.1432(2) 0.6909(1) 0.0303(8) Uani ? ? C
C20 0.3596(1) 0.1091(3) 0.6232(1) 0.040(1) Uani ? ? C
C21 0.5076(1) 0.2091(2) 0.6638(1) 0.0378(9) Uani ? ? C
C22 0.4596(1) 0.0212(2) 0.7430(1) 0.0328(8) Uani ? ? C
O4 0.4517(1) 0.0640(1) 0.82040(8) 0.0312(7) Uani ? ? O
C23 0.2740(1) -0.1000(2) 0.8098(1) 0.0286(8) Uani ? ? C
C24 0.2296(1) -0.2260(2) 0.8179(1) 0.0345(9) Uani ? ? C
C25 0.2527(2) -0.3106(2) 0.8769(1) 0.046(1) Uani ? ? C
H1 0.0003 0.3265 0.6146 0.0537 Uiso calc C2 H
H2 0.0199 0.1871 0.6507 0.0537 Uiso calc C2 H
H3 -0.0284 0.2911 0.6922 0.0537 Uiso calc C2 H
H4 0.1582 0.3671 0.6126 0.0459 Uiso calc C3 H
H5 0.2256 0.3511 0.6885 0.0459 Uiso calc C3 H
H6 0.1810 0.2272 0.6468 0.0459 Uiso calc C3 H
H7 0.0401 0.5090 0.7119 0.0605 Uiso calc C4 H
H8 0.1403 0.5231 0.7269 0.0605 Uiso calc C4 H
H9 0.0572 0.4499 0.9549 0.0510 Uiso calc C7 H
H10 0.1199 0.3844 1.0230 0.0510 Uiso calc C7 H
H11 0.1563 0.4745 0.9648 0.0510 Uiso calc C7 H
H12 0.0572 0.1649 0.9798 0.0487 Uiso calc C8 H
H13 -0.0026 0.2248 0.9080 0.0487 Uiso calc C8 H
H14 0.0623 0.1132 0.8975 0.0487 Uiso calc C8 H
H15 0.1442 -0.0914 0.9415 0.0407 Uiso calc C10 H
H16 0.1400 -0.2457 1.0407 0.0507 Uiso calc C11 H
H17 0.2512 -0.2487 1.1489 0.0577 Uiso calc C12 H
H18 0.3667 -0.1022 1.1566 0.0608 Uiso calc C13 H
H19 0.3726 0.0494 1.0578 0.0480 Uiso calc C14 H
H20 0.3757 0.4346 0.8386 0.0446 Uiso calc C16 H
H21 0.2902 0.3575 0.8396 0.0446 Uiso calc C16 H
H22 0.3406 0.4194 0.9154 0.0446 Uiso calc C16 H
H23 0.5177 0.3344 0.9112 0.0520 Uiso calc C17 H
H24 0.4768 0.3121 0.9843 0.0520 Uiso calc C17 H
H25 0.5153 0.1934 0.9458 0.0520 Uiso calc C17 H
H26 0.3818 0.0502 0.5893 0.0521 Uiso calc C20 H
H27 0.3127 0.0680 0.6417 0.0521 Uiso calc C20 H
H28 0.3397 0.1877 0.5959 0.0521 Uiso calc C20 H
H29 0.4879 0.2832 0.6322 0.0480 Uiso calc C21 H
H30 0.5482 0.2377 0.7076 0.0480 Uiso calc C21 H
H31 0.5346 0.1474 0.6349 0.0480 Uiso calc C21 H
H32 0.5179 -0.0018 0.7409 0.0417 Uiso calc C22 H
H33 0.4229 -0.0525 0.7274 0.0417 Uiso calc C22 H
H34 0.3171 -0.0870 0.8547 0.0371 Uiso calc C23 H
H35 0.3009 -0.1055 0.7655 0.0371 Uiso calc C23 H
H36 0.1816 -0.2490 0.7790 0.0454 Uiso calc C24 H
H37 0.2214 -0.3907 0.8789 0.0625 Uiso calc C25 H
H38 0.3005 -0.2905 0.9168 0.0625 Uiso calc C25 H

loop_
_atom_site_aniso_label
_atom_site_aniso_U_11
_atom_site_aniso_U_22
_atom_site_aniso_U_33
_atom_site_aniso_U_12
_atom_site_aniso_U_13
_atom_site_aniso_U_23
_atom_site_aniso_type_symbol
PD 0.02517(7) 0.02184(7) 0.02086(7) 0.00076(5) 0.00495(5) -0.00156(4) Pd
CL 0.0420(2) 0.0361(2) 0.0277(2) 0.0006(2) 0.0009(2) -0.0077(2) Cl
N1 0.0299(7) 0.0272(7) 0.0218(6) 0.0039(6) 0.0036(5) 0.0021(6) N
C1 0.0348(8) 0.0284(9) 0.0236(8) 0.0083(8) 0.0043(6) 0.0039(7) C
C2 0.0305(9) 0.055(1) 0.037(1) 0.006(1) 0.0015(8) 0.008(1) C
C3 0.0341(9) 0.043(1) 0.0281(9) 0.0009(9) 0.0039(7) 0.0060(8) C
C4 0.076(2) 0.034(1) 0.0286(9) 0.016(1) 0.007(1) 0.0066(8) C
O1 0.0432(7) 0.0268(6) 0.0287(7) 0.0103(6) 0.0066(6) 0.0008(5) O
C5 0.0251(7) 0.0276(8) 0.0263(8) 0.0047(7) 0.0051(6) 0.0016(7) C
C6 0.0272(7) 0.0328(9) 0.0220(7) 0.0075(7) 0.0063(6) 0.0002(7) C
C7 0.053(1) 0.038(1) 0.0284(9) 0.0148(9) 0.0108(8) -0.0020(8) C
C8 0.0298(8) 0.050(1) 0.0340(9) -0.0004(9) 0.0109(7) 0.0029(9) C
O2 0.0282(6) 0.0287(6) 0.0233(5) 0.0045(5) 0.0047(4) -0.0031(5) O
P 0.0227(2) 0.0219(2) 0.0217(2) 0.0002(2) 0.0053(1) -0.0002(2) P
C9 0.0258(7) 0.0236(8) 0.0282(7) 0.0011(7) 0.0078(6) 0.0024(7) C
C10 0.0284(8) 0.0298(9) 0.0363(9) -0.0024(8) 0.0076(7) 0.0039(8) C
C11 0.0379(9) 0.034(1) 0.049(1) -0.0033(9) 0.0164(7) 0.0087(8) C
C12 0.050(1) 0.044(1) 0.0433(9) 0.009(1) 0.0202(7) 0.0192(8) C
C13 0.046(1) 0.056(1) 0.036(1) -0.000(1) 0.0001(9) 0.017(1) C
C14 0.0354(9) 0.042(1) 0.0319(9) -0.0030(9) 0.0013(7) 0.0073(8) C
O3 0.0247(5) 0.0273(6) 0.0246(5) -0.0031(5) 0.0069(4) 0.0007(5) O
C15 0.0287(7) 0.0270(8) 0.0315(8) -0.0060(7) 0.0110(6) -0.0022(7) C
C16 0.0439(9) 0.0268(9) 0.0366(8) -0.0040(8) 0.0190(6) -0.0019(7) C
C17 0.0320(8) 0.052(1) 0.0369(9) -0.0142(9) 0.0087(7) -0.0068(9) C
C18 0.0221(7) 0.0266(8) 0.0290(8) -0.0016(7) 0.0069(6) -0.0011(7) C
N2 0.0337(7) 0.0274(8) 0.0307(7) 0.0040(7) 0.0119(5) 0.0003(6) N
C19 0.0307(8) 0.0301(9) 0.0302(8) 0.0009(8) 0.0105(6) 0.0006(7) C
C20 0.040(1) 0.045(1) 0.0349(9) 0.002(1) 0.0068(8) -0.0039(9) C
C21 0.0428(9) 0.039(1) 0.0328(8) -0.0009(9) 0.0160(7) 0.0005(8) C
C22 0.0356(8) 0.0295(9) 0.0338(8) 0.0022(8) 0.0133(6) -0.0021(8) C
O4 0.0364(7) 0.0301(7) 0.0276(6) 0.0049(5) 0.0098(5) 0.0014(5) O
C23 0.0296(8) 0.0238(8) 0.0334(8) 0.0025(7) 0.0084(6) -0.0037(7) C
C24 0.0376(9) 0.0236(9) 0.0464(9) -0.0001(8) 0.0151(7) -0.0045(8) C
C25 0.055(1) 0.029(1) 0.063(1) 0.003(1) 0.016(1) 0.006(1) C

loop_
_atom_type_symbol
_atom_type_scat_dispersion_real
_atom_type_scat_dispersion_imag
_atom_type_scat_source
C 0.002 0.002 International_Tables_Vol_IV_Table_2.3.1
H 0.000 0.000 International_Tables_Vol_IV_Table_2.3.1
Cl 0.132 0.159 International_Tables_Vol_IV_Table_2.3.1
N 0.004 0.003 International_Tables_Vol_IV_Table_2.3.1
O 0.008 0.006 International_Tables_Vol_IV_Table_2.3.1
P 0.090 0.095 International_Tables_Vol_IV_Table_2.3.1
Pd -1.177 1.007 International_Tables_Vol_IV_Table_2.3.1

loop_
_geom_angle_atom_site_label_1
_geom_angle_atom_site_label_2
_geom_angle_atom_site_label_3
_geom_angle
CL PD N1 95.83(4)
CL PD P 170.88(2)
CL PD C23 87.08(6)
N1 PD P 91.95(4)
N1 PD C23 170.67(7)
P PD C23 85.99(6)
C1 N1 C5 107.0(2)
N1 C1 C2 108.1(2)
N1 C1 C3 110.9(2)
N1 C1 C4 101.8(2)
C2 C1 C3 112.3(2)
C2 C1 C4 111.4(2)
C3 C1 C4 111.9(2)
C1 C4 O1 105.5(2)
C4 O1 C5 106.3(2)
N1 C5 O1 118.5(2)
N1 C5 C6 125.8(2)
O1 C5 C6 115.7(2)
C5 C6 C7 111.9(2)
C5 C6 C8 108.9(2)
C5 C6 O2 108.9(1)
C7 C6 C8 111.1(2)
C7 C6 O2 104.6(2)
C8 C6 O2 111.4(2)
C6 O2 P 125.8(1)
O2 P C9 101.87(8)
O2 P O3 101.50(8)
C9 P O3 98.18(8)
P C9 C10 117.8(2)
P C9 C14 122.9(2)
C10 C9 C14 119.3(2)
C9 C10 C11 120.5(2)
C10 C11 C12 119.6(2)
C11 C12 C13 119.9(2)
C12 C13 C14 120.9(2)
C9 C14 C13 119.9(2)
P O3 C15 126.8(1)
O3 C15 C16 111.6(2)
O3 C15 C17 103.6(2)
O3 C15 C18 110.1(2)
C16 C15 C17 111.8(2)
C16 C15 C18 111.1(2)
C17 C15 C18 108.4(2)
C15 C18 N2 125.6(2)
C15 C18 O4 115.5(2)
N2 C18 O4 118.7(2)
C18 N2 C19 107.4(2)
N2 C19 C20 110.1(2)
N2 C19 C21 108.4(2)
N2 C19 C22 103.0(2)
C20 C19 C21 111.4(2)
C20 C19 C22 112.2(2)
C21 C19 C22 111.3(2)
C19 C22 O4 104.4(2)
C18 O4 C22 105.7(2)
C23 C24 C25 124.1(2)

loop_
_geom_bond_atom_site_label_1
_geom_bond_atom_site_label_2
_geom_bond_distance
PD CL 2.3944(5)
PD N1 2.183(2)
PD P 2.1782(5)
PD C23 2.071(2)
N1 C1 1.508(2)
N1 C5 1.279(3)
C1 C2 1.516(3)
C1 C3 1.513(3)
C1 C4 1.538(3)
C4 O1 1.441(3)
O1 C5 1.334(2)
C5 C6 1.518(3)
C6 C7 1.515(3)
C6 C8 1.512(3)
C6 O2 1.467(2)
O2 P 1.621(1)
P C9 1.808(2)
P O3 1.606(1)
C9 C10 1.389(3)
C9 C14 1.387(3)
C10 C11 1.397(3)
C11 C12 1.380(4)
C12 C13 1.378(4)
C13 C14 1.384(3)
O3 C15 1.459(2)
C15 C16 1.510(3)
C15 C17 1.520(3)
C15 C18 1.516(3)
C18 N2 1.264(3)
C18 O4 1.361(2)
N2 C19 1.488(3)
C19 C20 1.514(3)
C19 C21 1.528(3)
C19 C22 1.553(3)
C22 O4 1.451(3)
C23 C24 1.469(3)
C24 C25 1.341(3)
